data_2012593
loop_
_publ_author_name
'Lucas, Nigel T.'
'Humphrey, Mark G.'

_publ_section_title
;Decacarbonylbis(methylcyclopentadienyl)-<i>tetrahedro</i>-diiridiumdimolybdenum
 and
 decacarbonylbis(tetramethylcyclopentadienyl)-<i>tetrahedro</i>-diiridiumdimolybdenum
 dichloromethane hemisolvate
;
_journal_issue 3
_journal_name_full 'Acta Crystallographica Section C'
_journal_page_first m171
_journal_page_last m173
_journal_paper_doi 10.1107/S0108270102000057
_journal_volume 58
_journal_year 2002
_chemical_formula_iupac '[Mo2 Ir2 (C9 H13) (C O)10] 0.5C H2 Cl2'
_chemical_formula_moiety 'C28 H26 Ir2 Mo2 O10 , 0.5C H2 Cl2'
_chemical_formula_sum 'C28.5 H27 Cl Ir2 Mo2 O10'
_chemical_formula_weight 1134.28
_chemical_name_systematic
;
tri-\m-carbonyl-1:3\k^2^C;1:4\k^2^C;3:4\k^2^C-heptacarbonyl-
1\kC,2\k^2^C,3\k^2^C,4\k^2^C-bis[1,2(\h^5^)-tetramethylcyclopentadienyl]-
tetrahedro-diiridiumdimolybdenum dichloromethane hemisolvate
;
_space_group_IT_number 43
_symmetry_cell_setting orthorhombic
_symmetry_space_group_name_Hall 'F 2 -2d'
_symmetry_space_group_name_H-M 'F d d 2'
_cell_angle_alpha 90
_cell_angle_beta 90
_cell_angle_gamma 90
_cell_formula_units_Z 16
_cell_length_a 38.199(4)
_cell_length_b 36.135(5)
_cell_length_c 9.303(4)
_cell_measurement_reflns_used 22
_cell_measurement_temperature 296.2
_cell_measurement_theta_max 23.2
_cell_measurement_theta_min 18.9
_cell_volume 12841(6)
_computing_cell_refinement 'MSC/AFC Diffractometer Control Software'
_computing_data_collection
;MSC/AFC Diffractometer Control Software (Molecular Structure Corporation,
 1994)
;
_computing_data_reduction 'TEXSAN (MSC, 1997)'
_computing_publication_material TEXSAN
_computing_structure_refinement TEXSAN
_computing_structure_solution 'SIR92 (Altomare et al., 1994)'
_diffrn_ambient_temperature 296.2
_diffrn_measurement_device_type 'Rigaku AFC-6S'
_diffrn_measurement_method \w/2\q
_diffrn_radiation_monochromator graphite
_diffrn_radiation_source 'X-ray tube'
_diffrn_radiation_type 'Mo K\a'
_diffrn_radiation_wavelength .7107
_diffrn_reflns_av_R_equivalents .061
_diffrn_reflns_av_sigmaI/netI .080
_diffrn_reflns_limit_h_max 49
_diffrn_reflns_limit_h_min -49
_diffrn_reflns_limit_k_max 46
_diffrn_reflns_limit_k_min -46
_diffrn_reflns_limit_l_max 12
_diffrn_reflns_limit_l_min 0
_diffrn_reflns_number 15709
_diffrn_reflns_reduction_process 'Lp corrections applied'
_diffrn_reflns_theta_max 27.54
_diffrn_reflns_theta_min 2.13
_diffrn_standards_decay_% -1.51
_diffrn_standards_interval_count 150
_diffrn_standards_number 3
_exptl_absorpt_coefficient_mu 9.184
_exptl_absorpt_correction_T_max .480
_exptl_absorpt_correction_T_min .205
_exptl_absorpt_correction_type analytical
_exptl_absorpt_process_details '(de Meulenaer & Tompa, 1965)'
_exptl_crystal_colour red-brown
_exptl_crystal_density_diffrn 2.347
_exptl_crystal_density_meas ?
_exptl_crystal_description plate
_exptl_crystal_F_000 8464.00
_exptl_crystal_size_max .39
_exptl_crystal_size_mid .18
_exptl_crystal_size_min .08
_refine_diff_density_max .96
_refine_diff_density_min -.71
_refine_ls_extinction_method none
_refine_ls_goodness_of_fit_all .790
_refine_ls_goodness_of_fit_ref .820
_refine_ls_hydrogen_treatment constr
_refine_ls_matrix_type full
_refine_ls_number_constraints 0
_refine_ls_number_parameters 386
_refine_ls_number_reflns 2937
_refine_ls_number_restraints 0
_refine_ls_R_factor_all .046
_refine_ls_R_factor_gt .023
_refine_ls_shift/su_max .001
_refine_ls_shift/su_mean .000
_refine_ls_structure_factor_coef F
_refine_ls_weighting_details 'w = 1/[\s^2^(Fo) + 0.00010|Fo|^2^]'
_refine_ls_weighting_scheme sigma
_refine_ls_wR_factor_all .026
_refine_ls_wR_factor_ref .023
_reflns_number_gt 2937
_reflns_number_total 3901
_reflns_threshold_expression I>2\s(I)
_cod_data_source_file oa1125.cif
_cod_data_source_block II
_cod_depositor_comments
;
The following automatic conversions were performed:

'_exptl_crystal_density_meas' value 'not measured' was changed to '?'
- the value is perceived as not measured.

Automatic conversion script
Id: cif_fix_values 3008 2015-01-20 13:52:24Z robertas 
;
_cod_original_cell_volume 12842(4)
_cod_original_sg_symbol_H-M 'F d d 2 '
_cod_database_code 2012593
_cod_database_fobs_code 2012593

loop_
_symmetry_equiv_pos_as_xyz
'  +x  ,  +y  ,  +z'
'  -x  ,  -y  ,  +z'
'1/4-x  ,1/4+y  ,1/4+z'
'1/4+x  ,1/4-y  ,1/4+z'
'  +x  ,1/2+y  ,1/2+z'
'  -x  ,1/2-y  ,1/2+z'
'1/4-x  ,3/4+y  ,3/4+z'
'1/4+x  ,3/4-y  ,3/4+z'
'1/2+x  ,  +y  ,1/2+z'
'1/2-x  ,  -y  ,1/2+z'
'3/4-x  ,1/4+y  ,3/4+z'
'3/4+x  ,1/4-y  ,3/4+z'
'1/2+x  ,1/2+y  ,  +z'
'1/2-x  ,1/2-y  ,  +z'
'3/4-x  ,3/4+y  ,1/4+z'
'3/4+x  ,3/4-y  ,1/4+z'

loop_
_atom_site_label
_atom_site_fract_x
_atom_site_fract_y
_atom_site_fract_z
_atom_site_U_iso_or_equiv
_atom_site_adp_type
_atom_site_calc_flag
_atom_site_calc_attached_atom
_atom_site_refinement_flags
_atom_site_occupancy
Ir1 .121240(10) .161280(10) -.5000000 .03280(10) Uani d ? . 1.000
Ir2 .112070(10) .130620(10) -.75884(7) .03690(10) Uani d ? . 1.000
Mo3 .05672(2) .12248(2) -.55100(10) .0305(2) Uani d ? . 1.000
Mo4 .07436(2) .19730(2) -.70010(10) .0295(2) Uani d ? . 1.000
Cl1 .0164(2) -.0114(3) -1.0780(10) .115(3) Uiso d ? . .500
Cl2 .0338(3) -.0134(3) -1.270(2) .144(4) Uiso d ? . .500
O11 .1500(2) .2246(2) -.3210(10) .062(3) Uani d ? . 1.000
O12 .1855(2) .1622(2) -.7030(10) .074(3) Uani d ? . 1.000
O13 .0639(2) .1691(2) -.2676(9) .049(2) Uani d ? . 1.000
O14 .1579(2) .0979(2) -.3530(10) .073(3) Uani d ? . 1.000
O21 .1379(2) .0516(2) -.7210(10) .095(4) Uani d ? . 1.000
O22 .1315(3) .1444(3) -1.0710(10) .084(4) Uani d ? . 1.000
O23 .0396(2) .1114(2) -.8800(10) .052(3) Uani d ? . 1.000
O31 -.0060(2) .1757(2) -.5190(10) .058(3) Uani d ? . 1.000
O41 .1448(2) .2405(2) -.7120(10) .068(3) Uani d ? . 1.000
O42 .0622(2) .2442(2) -.4212(9) .050(3) Uani d ? . 1.000
C11 .1393(3) .2006(3) -.3870(10) .037(3) Uani d ? . 1.000
C12 .1561(3) .1557(3) -.6760(10) .044(3) Uani d ? . 1.000
C13 .0715(3) .1565(3) -.3810(10) .034(3) Uani d ? . 1.000
C14 .1439(3) .1229(4) -.4040(10) .045(4) Uani d ? . 1.000
C21 .1281(3) .0807(3) -.742(2) .058(4) Uani d ? . 1.000
C22 .1231(3) .1402(4) -.9560(10) .055(4) Uani d ? . 1.000
C23 .0574(3) .1192(3) -.7820(10) .042(3) Uani d ? . 1.000
C31 .0191(3) .1591(3) -.5500(10) .041(3) Uani d ? . 1.000
C41 .1201(3) .2214(3) -.7030(10) .051(4) Uani d ? . 1.000
C42 .0669(3) .2253(3) -.5210(10) .041(3) Uani d ? . 1.000
C301 .0209(3) .0928(3) -.389(2) .049(4) Uani d ? . 1.000
C302 .0557(3) .0797(3) -.3570(10) .046(4) Uani d ? . 1.000
C303 .0676(3) .0610(2) -.480(2) .043(3) Uani d ? . 1.000
C304 .0414(3) .0601(3) -.5880(10) .047(4) Uani d ? . 1.000
C305 .0125(3) .0792(3) -.529(2) .057(4) Uani d ? . 1.000
C311 -.0039(3) .1096(4) -.283(2) .084(6) Uani d ? . 1.000
C312 .0738(3) .0814(3) -.2130(10) .059(4) Uani d ? . 1.000
C314 .0419(3) .0359(3) -.717(2) .068(5) Uani d ? . 1.000
C315 -.0235(3) .0823(4) -.602(2) .075(5) Uani d ? . 1.000
C401 .0252(3) .2338(3) -.7700(10) .042(3) Uani d ? . 1.000
C402 .0212(3) .1996(3) -.8460(10) .037(3) Uani d ? . 1.000
C403 .0507(3) .1950(3) -.9350(10) .039(3) Uani d ? . 1.000
C404 .0734(3) .2266(3) -.9220(10) .046(4) Uani d ? . 1.000
C405 .0578(3) .2515(3) -.8210(10) .043(3) Uani d ? . 1.000
C411 -.0012(4) .2520(4) -.678(2) .059(4) Uani d ? . 1.000
C412 -.0120(3) .1767(3) -.8540(10) .050(4) Uani d ? . 1.000
C414 .1033(4) .2355(3) -1.023(2) .066(5) Uani d ? . 1.000
C415 .0691(3) .2902(3) -.7880(10) .057(4) Uani d ? . 1.000
H303 .0902 .0504 -.4900 .051 Uiso c ? . 1.000
H311B .0085 .1168 -.1995 .101 Uiso c ? . 1.000
H311C -.0147 .1307 -.3251 .101 Uiso c ? . 1.000
H311A -.0214 .0920 -.2585 .101 Uiso c ? . 1.000
H312B .0890 .1022 -.2111 .071 Uiso c ? . 1.000
H312A .0870 .0594 -.1991 .071 Uiso c ? . 1.000
H312C .0568 .0837 -.1394 .071 Uiso c ? . 1.000
H314A .0404 .0107 -.6885 .082 Uiso c ? . 1.000
H314B .0226 .0418 -.7773 .082 Uiso c ? . 1.000
H314C .0631 .0397 -.7688 .082 Uiso c ? . 1.000
H315B -.0305 .1075 -.6044 .090 Uiso c ? . 1.000
H315A -.0401 .0683 -.5483 .090 Uiso c ? . 1.000
H315C -.0221 .0728 -.6967 .090 Uiso c ? . 1.000
H403 .0551 .1741 -.9941 .047 Uiso c ? . 1.000
H411C .0076 .2752 -.6455 .071 Uiso c ? . 1.000
H411B -.0061 .2368 -.5969 .071 Uiso c ? . 1.000
H411A -.0221 .2559 -.7309 .071 Uiso c ? . 1.000
H412B -.0070 .1519 -.8278 .060 Uiso c ? . 1.000
H412A -.0209 .1773 -.9496 .060 Uiso c ? . 1.000
H412C -.0290 .1867 -.7903 .060 Uiso c ? . 1.000
H414B .1187 .2149 -1.0288 .080 Uiso c ? . 1.000
H414A .0942 .2407 -1.1162 .080 Uiso c ? . 1.000
H414C .1157 .2565 -.9885 .080 Uiso c ? . 1.000
H415B .0611 .2969 -.6945 .068 Uiso c ? . 1.000
H415A .0595 .3066 -.8567 .068 Uiso c ? . 1.000
H415C .0939 .2916 -.7904 .068 Uiso c ? . 1.000

loop_
_atom_site_aniso_label
_atom_site_aniso_U_11
_atom_site_aniso_U_22
_atom_site_aniso_U_33
_atom_site_aniso_U_12
_atom_site_aniso_U_13
_atom_site_aniso_U_23
Ir1 .0295(2) .0376(2) .0313(2) .0008(2) -.0049(2) -.0021(2)
Ir2 .0352(2) .0427(2) .0329(2) .0077(2) .0037(2) -.0081(2)
Mo3 .0279(4) .0305(5) .0331(5) .0006(4) .0001(4) -.0031(4)
Mo4 .0299(4) .0327(5) .0258(5) .0022(4) -.0008(4) -.0017(4)
O11 .062(6) .058(6) .067(7) -.012(5) -.009(5) -.017(5)
O12 .035(4) .105(7) .083(8) -.004(5) .018(5) -.002(6)
O13 .063(5) .050(4) .035(5) -.008(4) .017(4) -.009(4)
O14 .062(6) .070(6) .087(8) .018(5) -.012(6) .014(6)
O21 .099(7) .068(6) .120(10) .045(6) .033(8) .008(7)
O22 .097(8) .112(9) .044(7) .003(7) .025(6) -.005(7)
O23 .059(5) .052(5) .044(5) -.005(4) -.016(5) -.012(4)
O31 .043(4) .058(5) .074(7) .021(4) .021(5) .014(5)
O41 .043(5) .061(5) .099(9) -.015(4) .000(6) .015(6)
O42 .066(6) .044(5) .040(5) .004(4) .002(4) -.017(4)
C11 .032(6) .049(7) .029(6) .000(5) -.005(5) -.001(5)
C12 .033(6) .057(7) .043(7) .003(6) -.002(6) -.011(6)
C13 .033(6) .029(5) .040(7) .003(4) .006(5) .005(5)
C14 .034(6) .063(8) .036(7) -.006(6) -.003(5) -.006(6)
C21 .054(7) .058(7) .062(8) .008(6) .017(8) -.012(9)
C22 .043(7) .090(10) .033(7) -.011(7) .014(6) -.001(7)
C23 .053(7) .036(6) .036(7) .006(5) -.002(6) .001(5)
C31 .043(6) .045(6) .035(6) .008(5) -.002(5) .004(5)
C41 .060(8) .043(7) .049(8) .013(6) .004(7) .003(6)
C42 .033(6) .036(6) .053(9) .001(5) .000(6) .018(6)
C301 .050(8) .045(7) .051(8) -.013(6) .016(6) .007(6)
C302 .056(8) .027(6) .055(8) -.014(5) .006(7) .005(6)
C303 .043(6) .017(5) .068(9) .007(4) -.011(7) .006(6)
C304 .057(8) .031(6) .054(8) .002(6) -.013(7) -.005(6)
C305 .035(6) .038(6) .100(10) -.005(5) -.010(7) .009(7)
C311 .055(8) .081(9) .12(2) .001(7) .034(9) .030(10)
C312 .090(9) .044(7) .043(9) .005(7) .006(7) .020(6)
C314 .083(9) .046(7) .080(10) -.005(6) -.032(9) -.016(7)
C315 .040(7) .090(10) .100(10) -.023(7) -.014(8) -.002(9)
C401 .045(6) .046(6) .035(7) .018(5) -.018(6) -.001(6)
C402 .036(6) .046(6) .029(6) .009(5) -.008(5) -.001(5)
C403 .040(6) .054(7) .023(6) .008(5) -.005(5) -.006(5)
C404 .051(8) .055(7) .032(7) -.006(6) .001(6) .016(6)
C405 .044(7) .055(7) .030(6) .002(6) .004(5) .003(6)
C411 .054(7) .062(7) .062(9) .017(6) -.006(7) .003(7)
C412 .031(6) .060(8) .060(9) .000(6) -.012(6) .000(7)
C414 .081(9) .078(9) .040(9) -.006(8) .001(7) .020(7)
C415 .076(8) .032(6) .060(10) -.003(6) -.019(7) .014(6)

loop_
_atom_type_symbol
_atom_type_scat_dispersion_real
_atom_type_scat_dispersion_imag
_atom_type_scat_source
C .002 .002
;International Tables for Crystallography
(1992, Vol. C, Tables 4.2.6.8 and 6.1.1.1)
;
H .000 .000
;International Tables for Crystallography
(1992, Vol. C, Table 6.1.1.2)
;
Ir -2.066 7.990
;International Tables for Crystallography
(1992, Vol. C, Tables 4.2.6.8 and 6.1.1.1)
;
Mo -1.825 .688
;International Tables for Crystallography
(1992, Vol. C, Tables 4.2.6.8 and 6.1.1.1)
;
O .008 .006
;International Tables for Crystallography
(1992, Vol. C, Tables 4.2.6.8 and 6.1.1.1)
;
Cl .132 .159
;International Tables for Crystallography
(1992, Vol. C, Tables 4.2.6.8 and 6.1.1.1)
;

loop_
_geom_angle_atom_site_label_1
_geom_angle_atom_site_label_2
_geom_angle_atom_site_label_3
_geom_angle
_geom_angle_publ_flag
Ir2 Ir1 Mo3 62.41(2) yes
Ir2 Ir1 Mo4 61.69(2) yes
Mo3 Ir1 Mo4 65.32(3) yes
Ir1 Ir2 Mo3 62.22(2) yes
Ir1 Ir2 Mo4 62.92(2) yes
Mo3 Ir2 Mo4 65.67(3) yes
Ir1 Mo3 Ir2 55.37(2) yes
Ir1 Mo3 Mo4 57.61(2) yes
Ir2 Mo3 Mo4 56.85(2) yes
Ir1 Mo4 Ir2 55.39(2) yes
Ir1 Mo4 Mo3 57.07(2) yes
Ir2 Mo4 Mo3 57.48(2) yes
Ir2 Ir1 C11 148.8(3) no
Ir2 Ir1 C12 49.3(3) no
Ir2 Ir1 C13 107.8(3) no
Ir2 Ir1 C14 100.6(4) no
Mo3 Ir1 C11 140.3(3) no
Mo3 Ir1 C12 111.4(3) no
Mo3 Ir1 C13 46.0(3) no
Mo3 Ir1 C14 96.6(3) no
Mo4 Ir1 C11 104.1(3) no
Mo4 Ir1 C12 86.3(3) no
Mo4 Ir1 C13 79.9(3) no
Mo4 Ir1 C14 158.6(3) no
C11 Ir1 C12 105.5(4) no
C11 Ir1 C13 95.5(4) no
C11 Ir1 C14 97.2(5) no
C12 Ir1 C13 157.1(4) no
C12 Ir1 C14 90.4(5) no
C13 Ir1 C14 95.9(4) no
Ir1 Ir2 C12 51.2(3) no
Ir1 Ir2 C21 106.0(5) no
Ir1 Ir2 C22 139.4(4) no
Ir1 Ir2 C23 107.4(3) no
Mo3 Ir2 C12 113.1(3) no
Mo3 Ir2 C21 94.8(4) no
Mo3 Ir2 C22 145.5(4) no
Mo3 Ir2 C23 48.1(3) no
Mo4 Ir2 C12 88.2(3) no
Mo4 Ir2 C21 160.2(5) no
Mo4 Ir2 C22 98.1(5) no
Mo4 Ir2 C23 72.0(3) no
C12 Ir2 C21 97.1(5) no
C12 Ir2 C22 95.6(5) no
C12 Ir2 C23 156.9(4) no
C21 Ir2 C22 100.3(6) no
C21 Ir2 C23 98.0(4) no
C22 Ir2 C23 98.8(5) no
Ir1 Mo3 C13 49.7(3) no
Ir1 Mo3 C23 100.4(3) no
Ir1 Mo3 C31 107.4(3) no
Ir1 Mo3 C301 128.9(3) no
Ir1 Mo3 C302 101.9(3) no
Ir1 Mo3 C303 105.2(2) no
Ir1 Mo3 C304 134.8(3) no
Ir1 Mo3 C305 160.5(3) no
Ir2 Mo3 C13 104.5(3) no
Ir2 Mo3 C23 47.7(3) no
Ir2 Mo3 C31 118.2(3) no
Ir2 Mo3 C301 157.5(3) no
Ir2 Mo3 C302 126.0(3) no
Ir2 Mo3 C303 98.9(3) no
Ir2 Mo3 C304 100.6(3) no
Ir2 Mo3 C305 131.6(4) no
Mo4 Mo3 C13 76.5(3) no
Mo4 Mo3 C23 66.4(3) no
Mo4 Mo3 C31 64.7(3) no
Mo4 Mo3 C301 145.6(3) no
Mo4 Mo3 C302 155.1(3) no
Mo4 Mo3 C303 155.0(3) no
Mo4 Mo3 C304 145.2(3) no
Mo4 Mo3 C305 141.7(3) no
C13 Mo3 C23 141.9(4) no
C13 Mo3 C31 78.3(4) no
C13 Mo3 C301 86.5(4) no
C13 Mo3 C302 79.2(4) no
C13 Mo3 C303 107.3(4) no
C13 Mo3 C304 138.1(4) no
C13 Mo3 C305 122.2(5) no
C23 Mo3 C31 92.8(4) no
C23 Mo3 C301 129.5(5) no
C23 Mo3 C302 136.3(4) no
C23 Mo3 C303 103.0(4) no
C23 Mo3 C304 78.8(4) no
C23 Mo3 C305 93.4(5) no
C31 Mo3 C301 82.9(4) no
C31 Mo3 C302 115.2(4) no
C31 Mo3 C303 140.2(4) no
C31 Mo3 C304 117.8(4) no
C31 Mo3 C305 85.4(4) no
C301 Mo3 C302 35.9(4) no
C301 Mo3 C303 58.8(4) no
C301 Mo3 C304 60.1(4) no
C301 Mo3 C305 36.2(5) no
C302 Mo3 C303 34.6(4) no
C302 Mo3 C304 58.9(4) no
C302 Mo3 C305 58.8(4) no
C303 Mo3 C304 35.0(4) no
C303 Mo3 C305 57.8(4) no
C304 Mo3 C305 35.2(4) no
Ir1 Mo4 C41 69.8(3) no
Ir1 Mo4 C42 77.0(3) no
Ir1 Mo4 C401 155.7(3) no
Ir1 Mo4 C402 152.6(3) no
Ir1 Mo4 C403 144.6(2) no
Ir1 Mo4 C404 141.9(3) no
Ir1 Mo4 C405 148.3(3) no
Ir2 Mo4 C41 85.6(3) no
Ir2 Mo4 C42 131.8(3) no
Ir2 Mo4 C401 144.1(3) no
Ir2 Mo4 C402 109.9(2) no
Ir2 Mo4 C403 89.2(2) no
Ir2 Mo4 C404 102.8(3) no
Ir2 Mo4 C405 138.5(3) no
Mo3 Mo4 C41 126.0(3) no
Mo3 Mo4 C42 92.1(3) no
Mo3 Mo4 C401 115.6(3) no
Mo3 Mo4 C402 95.6(3) no
Mo3 Mo4 C403 107.4(3) no
Mo3 Mo4 C404 142.1(3) no
Mo3 Mo4 C405 151.7(3) no
C41 Mo4 C42 84.9(5) no
C41 Mo4 C401 117.0(4) no
C41 Mo4 C402 136.1(4) no
C41 Mo4 C403 110.2(5) no
C41 Mo4 C404 78.4(5) no
C41 Mo4 C405 82.1(4) no
C42 Mo4 C401 80.4(4) no
C42 Mo4 C402 109.4(4) no
C42 Mo4 C403 138.1(4) no
C42 Mo4 C404 121.1(4) no
C42 Mo4 C405 86.4(4) no
C401 Mo4 C402 34.5(3) no
C401 Mo4 C403 57.8(4) no
C401 Mo4 C404 59.6(4) no
C401 Mo4 C405 36.4(3) no
C402 Mo4 C403 34.0(3) no
C402 Mo4 C404 58.5(4) no
C402 Mo4 C405 58.7(4) no
C403 Mo4 C404 35.7(4) no
C403 Mo4 C405 58.9(4) no
C404 Mo4 C405 35.8(4) no
Ir1 C11 O11 179.0(10) no
Ir1 C12 Ir2 79.5(4) no
Ir1 C12 O12 138.0(10) no
Ir2 C12 O12 142.0(10) no
Ir1 C13 Mo3 84.3(4) no
Ir1 C13 O13 128.8(8) no
Mo3 C13 O13 146.8(8) no
Ir1 C14 O14 176.0(10) no
Ir2 C21 O21 175(2) no
Ir2 C22 O22 175(2) no
Ir2 C23 Mo3 84.2(4) no
Ir2 C23 O23 133.9(9) no
Mo3 C23 O23 141.0(10) no
Mo3 C31 O31 162.0(10) yes
Mo4 C41 O41 170.0(10) yes
Mo4 C42 O42 174.9(9) yes
Mo3 C301 C302 74.8(6) no
Mo3 C301 C305 72.1(7) no
Mo3 C301 C311 128.2(8) no
C302 C301 C305 106.0(10) no
C302 C301 C311 126.0(10) no
C305 C301 C311 127.0(10) no
Mo3 C302 C301 69.3(7) no
Mo3 C302 C303 71.8(6) no
Mo3 C302 C312 129.8(7) no
C301 C302 C303 107.0(10) no
C301 C302 C312 126.0(10) no
C303 C302 C312 126.0(10) no
Mo3 C303 C302 73.6(6) no
Mo3 C303 C304 72.5(6) no
Mo3 C303 H303 121.0 no
C302 C303 C304 111.0(10) no
C302 C303 H303 124.5 no
C304 C303 H303 124.5 no
Mo3 C304 C303 72.5(6) no
Mo3 C304 C305 70.8(6) no
Mo3 C304 C314 132.6(9) no
C303 C304 C305 106.0(10) no
C303 C304 C314 125.0(10) no
C305 C304 C314 127.0(10) no
Mo3 C305 C301 71.6(6) no
Mo3 C305 C304 74.0(6) no
Mo3 C305 C315 124.7(9) no
C301 C305 C304 110.0(10) no
C301 C305 C315 125.0(10) no
C304 C305 C315 125.0(10) no
C301 C311 H311B 109.5 no
C301 C311 H311C 109.5 no
C301 C311 H311A 109.5 no
H311B C311 H311C 109.5 no
H311B C311 H311A 109.5 no
H311C C311 H311A 109.5 no
C302 C312 H312B 109.5 no
C302 C312 H312A 109.5 no
C302 C312 H312C 109.5 no
H312B C312 H312A 109.5 no
H312B C312 H312C 109.5 no
H312A C312 H312C 109.5 no
C304 C314 H314A 109.5 no
C304 C314 H314B 109.5 no
C304 C314 H314C 109.5 no
H314A C314 H314B 109.5 no
H314A C314 H314C 109.5 no
H314B C314 H314C 109.5 no
C305 C315 H315B 109.5 no
C305 C315 H315A 109.5 no
C305 C315 H315C 109.5 no
H315B C315 H315A 109.5 no
H315B C315 H315C 109.5 no
H315A C315 H315C 109.5 no
Mo4 C401 C402 75.0(5) no
Mo4 C401 C405 70.2(6) no
Mo4 C401 C411 128.6(8) no
C402 C401 C405 108.0(10) no
C402 C401 C411 127.0(10) no
C405 C401 C411 125.0(10) no
Mo4 C402 C401 70.6(6) no
Mo4 C402 C403 69.8(6) no
Mo4 C402 C412 134.7(7) no
C401 C402 C403 108.0(10) no
C401 C402 C412 126.0(10) no
C403 C402 C412 125.0(10) no
Mo4 C403 C402 76.2(6) no
Mo4 C403 C404 70.5(6) no
Mo4 C403 H403 119.9 no
C402 C403 C404 110.0(10) no
C402 C403 H403 125.0 no
C404 C403 H403 125.0 no
Mo4 C404 C403 73.8(6) no
Mo4 C404 C405 73.0(7) no
Mo4 C404 C414 129.8(8) no
C403 C404 C405 107.0(10) no
C403 C404 C414 125.0(10) no
C405 C404 C414 126.0(10) no
Mo4 C405 C401 73.4(6) no
Mo4 C405 C404 71.2(6) no
Mo4 C405 C415 127.2(8) no
C401 C405 C404 107.0(10) no
C401 C405 C415 126.0(10) no
C404 C405 C415 127.0(10) no
C401 C411 H411C 109.5 no
C401 C411 H411B 109.5 no
C401 C411 H411A 109.5 no
H411C C411 H411B 109.5 no
H411C C411 H411A 109.5 no
H411B C411 H411A 109.5 no
C402 C412 H412B 109.5 no
C402 C412 H412A 109.5 no
C402 C412 H412C 109.5 no
H412B C412 H412A 109.5 no
H412B C412 H412C 109.5 no
H412A C412 H412C 109.5 no
C404 C414 H414B 109.5 no
C404 C414 H414A 109.5 no
C404 C414 H414C 109.5 no
H414B C414 H414A 109.5 no
H414B C414 H414C 109.5 no
H414A C414 H414C 109.5 no
C405 C415 H415B 109.5 no
C405 C415 H415A 109.5 no
C405 C415 H415C 109.5 no
H415B C415 H415A 109.5 no
H415B C415 H415C 109.5 no
H415A C415 H415C 109.5 no

loop_
_geom_bond_atom_site_label_1
_geom_bond_atom_site_label_2
_geom_bond_site_symmetry_1
_geom_bond_site_symmetry_2
_geom_bond_distance
_geom_bond_publ_flag
Ir1 Ir2 . . 2.6738(7) yes
Ir1 Mo3 . . 2.8750(10) yes
Ir1 Mo4 . . 2.8926(9) yes
Ir2 Mo3 . . 2.8800(10) yes
Ir2 Mo4 . . 2.8600(9) yes
Mo3 Mo4 . . 3.1130(10) yes
Ir1 C11 . . 1.900(10) yes
Ir1 C12 . . 2.120(10) yes
Ir1 C13 . . 2.200(10) yes
Ir1 C14 . . 1.860(10) yes
Ir2 C12 . . 2.060(10) yes
Ir2 C21 . . 1.910(10) yes
Ir2 C22 . . 1.910(10) yes
Ir2 C23 . . 2.140(10) yes
Mo3 C13 . . 2.080(10) yes
Mo3 C23 . . 2.160(10) yes
Mo3 C31 . . 1.950(10) yes
Mo4 C41 . . 1.950(10) yes
Mo4 C42 . . 1.970(10) yes
Mo3 C301 . . 2.300(10) no
Mo3 C302 . . 2.380(10) no
Mo3 C303 . . 2.353(9) no
Mo3 C304 . . 2.350(10) no
Mo3 C305 . . 2.310(10) no
Mo4 C401 . . 2.387(9) no
Mo4 C402 . . 2.450(10) no
Mo4 C403 . . 2.360(10) no
Mo4 C404 . . 2.320(10) no
Mo4 C405 . . 2.340(10) no
Cl1 Cl1 . 2 1.50(2) no
O11 C11 . . 1.140(10) no
O12 C12 . . 1.170(10) no
O13 C13 . . 1.190(10) no
O14 C14 . . 1.150(10) no
O21 C21 . . 1.130(10) no
O22 C22 . . 1.130(10) no
O23 C23 . . 1.170(10) no
O31 C31 . . 1.170(10) no
O41 C41 . . 1.170(10) no
O42 C42 . . 1.160(10) no
C301 C302 . . 1.44(2) no
C301 C305 . . 1.43(2) no
C301 C311 . . 1.49(2) no
C302 C303 . . 1.41(2) no
C302 C312 . . 1.51(2) no
C303 C304 . . 1.41(2) no
C303 H303 . . .95 no
C304 C305 . . 1.41(2) no
C304 C314 . . 1.49(2) no
C305 C315 . . 1.53(2) no
C311 H311B . . .95 no
C311 H311C . . .95 no
C311 H311A . . .95 no
C312 H312B . . .95 no
C312 H312A . . .95 no
C312 H312C . . .95 no
C314 H314A . . .95 no
C314 H314B . . .95 no
C314 H314C . . .95 no
C315 H315B . . .95 no
C315 H315A . . .95 no
C315 H315C . . .95 no
C401 C402 . . 1.430(10) no
C401 C405 . . 1.480(10) no
C401 C411 . . 1.48(2) no
C402 C403 . . 1.410(10) no
C402 C412 . . 1.520(10) no
C403 C404 . . 1.440(10) no
C403 H403 . . .95 no
C404 C405 . . 1.44(2) no
C404 C414 . . 1.51(2) no
C405 C415 . . 1.500(10) no
C411 H411C . . .95 no
C411 H411B . . .95 no
C411 H411A . . .95 no
C412 H412B . . .95 no
C412 H412A . . .95 no
C412 H412C . . .95 no
C414 H414B . . .95 no
C414 H414A . . .95 no
C414 H414C . . .95 no
C415 H415B . . .95 no
C415 H415A . . .95 no
C415 H415C . . .95 no

loop_
_geom_contact_atom_site_label_1
_geom_contact_atom_site_label_2
_geom_contact_distance
_geom_contact_site_symmetry_2
_geom_contact_publ_flag
Cl1 Cl2 1.90(2) . no
Cl1 Cl2 2.77(2) 2 no
Cl1 O12 3.520(10) 7_544 no
Cl1 O41 3.560(10) 7_544 no
Cl2 Cl2 2.76(2) 2 no
Cl2 C302 3.560(10) 1_554 no
Cl2 C303 3.57(2) 1_554 no
O11 C414 3.32(2) 1_556 no
O11 C314 3.420(10) 3 no
O11 O21 3.430(10) 3 no
O11 C303 3.460(10) 3 no
O11 C315 3.59(2) 4 no
O13 C403 3.270(10) 1_556 no
O13 O22 3.290(10) 1_556 no
O14 O22 3.270(10) 1_556 no
O14 O31 3.490(10) 4 no
O21 O42 2.860(10) 7_544 no
O21 C42 3.290(10) 7_544 no
O21 O41 3.39(2) 7_544 no
O21 C415 3.40(2) 7_544 no
O22 C14 3.23(2) 1_554 no
O22 C312 3.43(2) 1_554 no
O23 C312 3.53(2) 1_554 no
O31 C415 3.460(10) 6 no
O42 C411 3.25(2) 6 no
O42 C412 3.500(10) 6 no
C11 C315 3.55(2) 4 no
C14 C315 3.58(2) 4 no
C403 C411 3.51(2) 6_554 no
Ir1 C14 1.860(10) . no
Ir1 C11 1.900(10) . no
Ir1 C12 2.120(10) . no
Ir1 C13 2.200(10) . no
Ir1 C41 2.880(10) . yes
Ir1 C42 3.110(10) . yes
Ir2 C22 1.910(10) . no
Ir2 C21 1.910(10) . no
Ir2 C12 2.060(10) . no
Ir2 C23 2.140(10) . no
Ir2 C41 3.340(10) . no
Ir2 C14 3.530(10) . no
Mo3 C31 1.950(10) . no
Mo3 C13 2.080(10) . no
Mo3 C23 2.160(10) . no
Mo3 C21 3.590(10) . no
Mo4 C41 1.950(10) . no
Mo4 C42 1.970(10) . no
Mo4 C31 2.880(10) . yes
Mo4 C23 2.990(10) . yes
Mo4 C13 3.310(10) . no
Mo4 C12 3.470(10) . no

loop_
_geom_torsion_atom_site_label_1
_geom_torsion_atom_site_label_2
_geom_torsion_atom_site_label_3
_geom_torsion_atom_site_label_4
_geom_torsion
_geom_torsion_publ_flag
Ir1 Ir2 Mo3 Mo4 70.94(2) no
Ir1 Ir2 Mo3 C13 8.2(3) no
Ir1 Ir2 Mo3 C23 158.0(4) no
Ir1 Ir2 Mo3 C31 92.4(4) no
Ir1 Ir2 Mo3 C301 -109.1(9) no
Ir1 Ir2 Mo3 C302 -78.8(4) no
Ir1 Ir2 Mo3 C303 -102.4(3) no
Ir1 Ir2 Mo3 C304 -137.9(3) no
Ir1 Ir2 Mo3 C305 -156.7(4) no
Ir1 Ir2 Mo4 Mo3 -69.92(2) no
Ir1 Ir2 Mo4 C41 68.5(4) no
Ir1 Ir2 Mo4 C42 -10.7(4) no
Ir1 Ir2 Mo4 C401 -159.4(5) no
Ir1 Ir2 Mo4 C402 -153.7(3) no
Ir1 Ir2 Mo4 C403 178.8(3) no
Ir1 Ir2 Mo4 C404 145.5(3) no
Ir1 Ir2 Mo4 C405 141.3(4) no
Ir1 Ir2 C12 O12 176(2) no
Ir1 Ir2 C23 Mo3 -20.3(3) no
Ir1 Ir2 C23 O23 166.0(10) no
Ir1 Mo3 Ir2 Mo4 -70.94(2) no
Ir1 Mo3 Ir2 C12 5.7(3) no
Ir1 Mo3 Ir2 C21 105.5(5) no
Ir1 Mo3 Ir2 C22 -138.4(8) no
Ir1 Mo3 Ir2 C23 -158.0(4) no
Ir1 Mo3 Mo4 Ir2 67.07(2) no
Ir1 Mo3 Mo4 C41 12.2(4) no
Ir1 Mo3 Mo4 C42 -73.1(3) no
Ir1 Mo3 Mo4 C401 -153.4(3) no
Ir1 Mo3 Mo4 C402 177.2(3) no
Ir1 Mo3 Mo4 C403 144.6(3) no
Ir1 Mo3 Mo4 C404 134.0(5) no
Ir1 Mo3 Mo4 C405 -159.4(6) no
Ir1 Mo3 C13 O13 -175(2) no
Ir1 Mo3 C23 Ir2 18.2(3) no
Ir1 Mo3 C23 O23 -170.0(10) no
Ir1 Mo3 C31 O31 -116(3) no
Ir1 Mo3 C301 C302 -48.2(8) no
Ir1 Mo3 C301 C305 -161.3(6) no
Ir1 Mo3 C301 C311 76.0(10) no
Ir1 Mo3 C302 C301 143.6(7) no
Ir1 Mo3 C302 C303 -99.7(6) no
Ir1 Mo3 C302 C312 23.0(10) no
Ir1 Mo3 C303 C302 88.9(7) no
Ir1 Mo3 C303 C304 -152.1(6) no
Ir1 Mo3 C304 C303 39.4(9) no
Ir1 Mo3 C304 C305 153.7(7) no
Ir1 Mo3 C304 C314 -83.0(10) no
Ir1 Mo3 C305 C301 48(2) no
Ir1 Mo3 C305 C304 -70(2) no
Ir1 Mo3 C305 C315 168.6(7) no
Ir1 Mo4 Ir2 Mo3 69.92(2) no
Ir1 Mo4 Ir2 C12 -46.6(3) no
Ir1 Mo4 Ir2 C21 60.0(10) no
Ir1 Mo4 Ir2 C22 -142.0(4) no
Ir1 Mo4 Ir2 C23 121.4(3) no
Ir1 Mo4 Mo3 Ir2 -67.07(2) no
Ir1 Mo4 Mo3 C13 50.6(3) no
Ir1 Mo4 Mo3 C23 -120.7(3) no
Ir1 Mo4 Mo3 C31 133.8(4) no
Ir1 Mo4 Mo3 C301 113.0(6) no
Ir1 Mo4 Mo3 C302 38.1(7) no
Ir1 Mo4 Mo3 C303 -51.4(8) no
Ir1 Mo4 Mo3 C304 -123.3(5) no
Ir1 Mo4 Mo3 C305 175.9(6) no
Ir1 Mo4 C41 O41 -157(7) no
Ir1 Mo4 C401 C402 -125.8(7) no
Ir1 Mo4 C401 C405 118.7(7) no
Ir1 Mo4 C401 C411 0(2) no
Ir1 Mo4 C402 C401 133.7(6) no
Ir1 Mo4 C402 C403 -107.8(7) no
Ir1 Mo4 C402 C412 12(2) no
Ir1 Mo4 C403 C402 130.8(5) no
Ir1 Mo4 C403 C404 -111.8(7) no
Ir1 Mo4 C404 C403 119.3(6) no
Ir1 Mo4 C404 C405 -126.2(6) no
Ir1 Mo4 C404 C414 -3.0(10) no
Ir1 Mo4 C405 C401 -136.7(5) no
Ir1 Mo4 C405 C404 108.4(8) no
Ir1 Mo4 C405 C415 -14.0(10) no
Ir1 C12 Ir2 Mo3 -6.5(4) no
Ir1 C12 Ir2 Mo4 56.0(2) no
Ir1 C12 Ir2 C21 -104.8(5) no
Ir1 C12 Ir2 C22 154.0(5) no
Ir1 C12 Ir2 C23 26.0(10) no
Ir1 C13 Mo3 Ir2 -8.8(3) no
Ir1 C13 Mo3 Mo4 -58.8(2) no
Ir1 C13 Mo3 C23 -45.8(7) no
Ir1 C13 Mo3 C31 -125.3(4) no
Ir1 C13 Mo3 C301 151.3(4) no
Ir1 C13 Mo3 C302 115.9(4) no
Ir1 C13 Mo3 C303 95.5(4) no
Ir1 C13 Mo3 C304 116.0(5) no
Ir1 C13 Mo3 C305 157.9(3) no
Ir2 Ir1 Mo3 Mo4 -69.58(2) no
Ir2 Ir1 Mo3 C13 -169.6(4) no
Ir2 Ir1 Mo3 C23 -16.3(3) no
Ir2 Ir1 Mo3 C31 -112.7(3) no
Ir2 Ir1 Mo3 C301 152.4(4) no
Ir2 Ir1 Mo3 C302 125.8(3) no
Ir2 Ir1 Mo3 C303 90.4(4) no
Ir2 Ir1 Mo3 C304 68.2(4) no
Ir2 Ir1 Mo3 C305 118.0(10) no
Ir2 Ir1 Mo4 Mo3 70.65(2) no
Ir2 Ir1 Mo4 C41 -98.8(4) no
Ir2 Ir1 Mo4 C42 171.9(3) no
Ir2 Ir1 Mo4 C401 149.9(6) no
Ir2 Ir1 Mo4 C402 64.5(6) no
Ir2 Ir1 Mo4 C403 -2.1(5) no
Ir2 Ir1 Mo4 C404 -63.6(5) no
Ir2 Ir1 Mo4 C405 -127.9(5) no
Ir2 Ir1 C12 O12 -176(2) no
Ir2 Ir1 C13 Mo3 9.7(3) no
Ir2 Ir1 C13 O13 -173.8(9) no
Ir2 Mo3 Ir1 Mo4 69.58(2) no
Ir2 Mo3 Ir1 C11 151.9(5) no
Ir2 Mo3 Ir1 C12 -5.5(3) no
Ir2 Mo3 Ir1 C13 169.6(4) no
Ir2 Mo3 Ir1 C14 -98.5(4) no
Ir2 Mo3 Mo4 C41 -54.9(4) no
Ir2 Mo3 Mo4 C42 -140.1(3) no
Ir2 Mo3 Mo4 C401 139.5(3) no
Ir2 Mo3 Mo4 C402 110.1(3) no
Ir2 Mo3 Mo4 C403 77.5(3) no
Ir2 Mo3 Mo4 C404 66.9(5) no
Ir2 Mo3 Mo4 C405 133.5(6) no
Ir2 Mo3 C13 O13 176(2) no
Ir2 Mo3 C23 O23 172(2) no
Ir2 Mo3 C31 O31 -175(3) no
Ir2 Mo3 C301 C302 44.0(10) no
Ir2 Mo3 C301 C305 -69.0(10) no
Ir2 Mo3 C301 C311 168.0(9) no
Ir2 Mo3 C302 C301 -160.8(6) no
Ir2 Mo3 C302 C303 -44.1(8) no
Ir2 Mo3 C302 C312 79.0(10) no
Ir2 Mo3 C303 C302 145.3(6) no
Ir2 Mo3 C303 C304 -95.7(7) no
Ir2 Mo3 C304 C303 90.4(7) no
Ir2 Mo3 C304 C305 -155.3(8) no
Ir2 Mo3 C304 C314 -32.0(10) no
Ir2 Mo3 C305 C301 151.5(6) no
Ir2 Mo3 C305 C304 33.0(10) no
Ir2 Mo3 C305 C315 -88.0(10) no
Ir2 Mo4 Ir1 Mo3 -70.65(2) no
Ir2 Mo4 Ir1 C11 150.1(3) no
Ir2 Mo4 Ir1 C12 45.0(3) no
Ir2 Mo4 Ir1 C13 -116.7(3) no
Ir2 Mo4 Ir1 C14 -36.0(10) no
Ir2 Mo4 Mo3 C13 117.7(3) no
Ir2 Mo4 Mo3 C23 -53.6(3) no
Ir2 Mo4 Mo3 C31 -159.1(4) no
Ir2 Mo4 Mo3 C301 -179.9(6) no
Ir2 Mo4 Mo3 C302 105.2(7) no
Ir2 Mo4 Mo3 C303 15.7(8) no
Ir2 Mo4 Mo3 C304 -56.2(5) no
Ir2 Mo4 Mo3 C305 -117.0(6) no
Ir2 Mo4 C41 O41 148(7) no
Ir2 Mo4 C401 C402 9.5(9) no
Ir2 Mo4 C401 C405 -106.0(6) no
Ir2 Mo4 C401 C411 134.9(9) no
Ir2 Mo4 C402 C401 -174.1(6) no
Ir2 Mo4 C402 C403 -55.6(7) no
Ir2 Mo4 C402 C412 65.0(10) no
Ir2 Mo4 C403 C402 129.1(6) no
Ir2 Mo4 C403 C404 -113.5(6) no
Ir2 Mo4 C404 C403 70.1(6) no
Ir2 Mo4 C404 C405 -175.3(6) no
Ir2 Mo4 C404 C414 -52.0(10) no
Ir2 Mo4 C405 C401 121.9(6) no
Ir2 Mo4 C405 C404 6.9(9) no
Ir2 Mo4 C405 C415 -116.0(10) no
Ir2 C12 Ir1 Mo3 6.4(4) no
Ir2 C12 Ir1 Mo4 -55.2(3) no
Ir2 C12 Ir1 C11 -158.8(4) no
Ir2 C12 Ir1 C13 -3.0(10) no
Ir2 C12 Ir1 C14 103.6(4) no
Ir2 C23 Mo3 Mo4 65.8(2) no
Ir2 C23 Mo3 C13 52.1(7) no
Ir2 C23 Mo3 C31 126.6(4) no
Ir2 C23 Mo3 C301 -150.3(4) no
Ir2 C23 Mo3 C302 -101.4(6) no
Ir2 C23 Mo3 C303 -90.2(4) no
Ir2 C23 Mo3 C304 -115.7(4) no
Ir2 C23 Mo3 C305 -147.9(4) no
Mo3 Ir1 Ir2 Mo4 75.31(3) no
Mo3 Ir1 Ir2 C12 -173.3(4) no
Mo3 Ir1 Ir2 C21 -87.0(4) no
Mo3 Ir1 Ir2 C22 144.7(6) no
Mo3 Ir1 Ir2 C23 17.0(3) no
Mo3 Ir1 Mo4 C41 -169.5(4) no
Mo3 Ir1 Mo4 C42 101.2(3) no
Mo3 Ir1 Mo4 C401 79.3(6) no
Mo3 Ir1 Mo4 C402 -6.1(6) no
Mo3 Ir1 Mo4 C403 -72.7(5) no
Mo3 Ir1 Mo4 C404 -134.3(5) no
Mo3 Ir1 Mo4 C405 161.5(5) no
Mo3 Ir1 C12 O12 -170.0(10) no
Mo3 Ir1 C13 O13 177.0(10) no
Mo3 Ir2 Ir1 Mo4 -75.31(3) no
Mo3 Ir2 Ir1 C11 -144.5(6) no
Mo3 Ir2 Ir1 C12 173.3(4) no
Mo3 Ir2 Ir1 C13 -7.8(3) no
Mo3 Ir2 Mo4 C41 138.4(4) no
Mo3 Ir2 Mo4 C42 59.3(4) no
Mo3 Ir2 Mo4 C401 -89.5(5) no
Mo3 Ir2 Mo4 C402 -83.8(3) no
Mo3 Ir2 Mo4 C403 -111.3(3) no
Mo3 Ir2 Mo4 C404 -144.6(3) no
Mo3 Ir2 Mo4 C405 -148.8(4) no
Mo3 Ir2 C12 O12 169(2) no
Mo3 Ir2 C23 O23 -173.0(10) no
Mo3 Mo4 Ir1 C11 -139.3(3) no
Mo3 Mo4 Ir1 C12 115.7(3) no
Mo3 Mo4 Ir1 C13 -46.0(3) no
Mo3 Mo4 Ir1 C14 34.0(10) no
Mo3 Mo4 Ir2 C12 -116.5(3) no
Mo3 Mo4 Ir2 C21 -10.0(10) no
Mo3 Mo4 Ir2 C22 148.1(4) no
Mo3 Mo4 Ir2 C23 51.4(3) no
Mo3 Mo4 C41 O41 -168(6) no
Mo3 Mo4 C401 C402 -59.7(7) no
Mo3 Mo4 C401 C405 -175.2(5) no
Mo3 Mo4 C401 C411 66.0(10) no
Mo3 Mo4 C402 C401 128.5(6) no
Mo3 Mo4 C402 C403 -113.0(6) no
Mo3 Mo4 C402 C412 7.0(10) no
Mo3 Mo4 C403 C402 73.7(6) no
Mo3 Mo4 C403 C404 -168.9(6) no
Mo3 Mo4 C404 C403 17.4(9) no
Mo3 Mo4 C404 C405 132.0(6) no
Mo3 Mo4 C404 C414 -105.0(10) no
Mo3 Mo4 C405 C401 9.0(10) no
Mo3 Mo4 C405 C404 -105.8(8) no
Mo3 Mo4 C405 C415 131.6(9) no
Mo3 C13 Ir1 Mo4 65.4(2) no
Mo3 C13 Ir1 C11 168.7(4) no
Mo3 C13 Ir1 C12 12.0(10) no
Mo3 C13 Ir1 C14 -93.4(4) no
Mo3 C23 Ir2 Mo4 -73.1(2) no
Mo3 C23 Ir2 C12 -41.0(10) no
Mo3 C23 Ir2 C21 89.3(6) no
Mo3 C23 Ir2 C22 -168.9(5) no
Mo3 C301 C302 C303 -62.5(8) no
Mo3 C301 C302 C312 125.0(10) no
Mo3 C301 C305 C304 64.5(8) no
Mo3 C301 C305 C315 -120.0(10) no
Mo3 C302 C301 C305 65.8(8) no
Mo3 C302 C301 C311 -126.0(10) no
Mo3 C302 C303 C304 -63.3(8) no
Mo3 C303 C302 C301 60.8(7) no
Mo3 C303 C302 C312 -127.0(10) no
Mo3 C303 C304 C305 -63.4(8) no
Mo3 C303 C304 C314 130.0(10) no
Mo3 C304 C303 C302 64.0(8) no
Mo3 C304 C305 C301 -63.0(8) no
Mo3 C304 C305 C315 121.0(10) no
Mo3 C305 C301 C302 -67.6(7) no
Mo3 C305 C301 C311 125.0(10) no
Mo3 C305 C304 C303 64.6(8) no
Mo3 C305 C304 C314 -129.0(10) no
Mo4 Ir1 Ir2 C12 111.4(4) no
Mo4 Ir1 Ir2 C21 -162.3(4) no
Mo4 Ir1 Ir2 C22 69.4(6) no
Mo4 Ir1 Ir2 C23 -58.3(3) no
Mo4 Ir1 Mo3 C13 -100.0(4) no
Mo4 Ir1 Mo3 C23 53.3(3) no
Mo4 Ir1 Mo3 C31 -43.1(3) no
Mo4 Ir1 Mo3 C301 -138.1(4) no
Mo4 Ir1 Mo3 C302 -164.6(3) no
Mo4 Ir1 Mo3 C303 160.0(4) no
Mo4 Ir1 Mo3 C304 137.8(4) no
Mo4 Ir1 Mo3 C305 -172.0(10) no
Mo4 Ir1 C12 O12 129(2) no
Mo4 Ir1 C13 O13 -118.0(10) no
Mo4 Ir2 Ir1 C11 -69.1(6) no
Mo4 Ir2 Ir1 C12 -111.4(4) no
Mo4 Ir2 Ir1 C13 67.5(3) no
Mo4 Ir2 Ir1 C14 167.3(4) no
Mo4 Ir2 Mo3 C13 -62.8(3) no
Mo4 Ir2 Mo3 C23 87.1(4) no
Mo4 Ir2 Mo3 C31 21.5(4) no
Mo4 Ir2 Mo3 C301 179.9(9) no
Mo4 Ir2 Mo3 C302 -149.8(4) no
Mo4 Ir2 Mo3 C303 -173.3(3) no
Mo4 Ir2 Mo3 C304 151.2(3) no
Mo4 Ir2 Mo3 C305 132.4(4) no
Mo4 Ir2 C12 O12 -128(2) no
Mo4 Ir2 C23 O23 114.0(10) no
Mo4 Mo3 Ir1 C11 82.3(5) no
Mo4 Mo3 Ir1 C12 -75.1(3) no
Mo4 Mo3 Ir1 C13 100.0(4) no
Mo4 Mo3 Ir1 C14 -168.1(4) no
Mo4 Mo3 Ir2 C12 76.7(3) no
Mo4 Mo3 Ir2 C21 176.5(5) no
Mo4 Mo3 Ir2 C22 -67.5(8) no
Mo4 Mo3 Ir2 C23 -87.1(4) no
Mo4 Mo3 C13 O13 126(2) no
Mo4 Mo3 C23 O23 -122.0(10) no
Mo4 Mo3 C31 O31 -156(3) no
Mo4 Mo3 C301 C302 -136.0(6) no
Mo4 Mo3 C301 C305 110.9(7) no
Mo4 Mo3 C301 C311 -12(2) no
Mo4 Mo3 C302 C301 111.5(8) no
Mo4 Mo3 C302 C303 -131.8(6) no
Mo4 Mo3 C302 C312 -9(2) no
Mo4 Mo3 C303 C302 132.0(8) no
Mo4 Mo3 C303 C304 -109.0(8) no
Mo4 Mo3 C304 C303 135.5(6) no
Mo4 Mo3 C304 C305 -110.2(8) no
Mo4 Mo3 C304 C314 13(2) no
Mo4 Mo3 C305 C301 -121.6(7) no
Mo4 Mo3 C305 C304 120.2(6) no
Mo4 Mo3 C305 C315 -1(2) no
Mo4 C401 C402 C403 -60.1(7) no
Mo4 C401 C402 C412 132.0(10) no
Mo4 C401 C405 C404 63.7(8) no
Mo4 C401 C405 C415 -124.0(10) no
Mo4 C402 C401 C405 63.1(7) no
Mo4 C402 C401 C411 -127.0(10) no
Mo4 C402 C403 C404 -62.9(8) no
Mo4 C403 C402 C401 60.6(7) no
Mo4 C403 C402 C412 -131.0(10) no
Mo4 C403 C404 C405 -65.7(8) no
Mo4 C403 C404 C414 128.0(10) no
Mo4 C404 C403 C402 66.5(8) no
Mo4 C404 C405 C401 -65.2(7) no
Mo4 C404 C405 C415 123.0(10) no
Mo4 C405 C401 C402 -66.2(7) no
Mo4 C405 C401 C411 124.0(10) no
Mo4 C405 C404 C403 66.3(8) no
Mo4 C405 C404 C414 -127.0(10) no
O12 C12 Ir1 C11 25(2) no
O12 C12 Ir1 C13 -179.0(10) no
O12 C12 Ir1 C14 -73(2) no
O12 C12 Ir2 C21 71(2) no
O12 C12 Ir2 C22 -30(2) no
O12 C12 Ir2 C23 -158.0(10) no
O13 C13 Ir1 C11 -15.0(10) no
O13 C13 Ir1 C12 -172.0(10) no
O13 C13 Ir1 C14 83.0(10) no
O13 C13 Mo3 C23 139.0(10) no
O13 C13 Mo3 C31 60(2) no
O13 C13 Mo3 C301 -24(2) no
O13 C13 Mo3 C302 -59(2) no
O13 C13 Mo3 C303 -80(2) no
O13 C13 Mo3 C304 -59(2) no
O13 C13 Mo3 C305 -17(2) no
O23 C23 Ir2 C12 146.0(10) no
O23 C23 Ir2 C21 -84.0(10) no
O23 C23 Ir2 C22 18.0(10) no
O23 C23 Mo3 C13 -136.0(10) no
O23 C23 Mo3 C31 -61.0(10) no
O23 C23 Mo3 C301 22(2) no
O23 C23 Mo3 C302 71(2) no
O23 C23 Mo3 C303 82.0(10) no
O23 C23 Mo3 C304 57.0(10) no
O23 C23 Mo3 C305 24.0(10) no
O31 C31 Mo3 C13 -75(3) no
O31 C31 Mo3 C23 142(3) no
O31 C31 Mo3 C301 13(3) no
O31 C31 Mo3 C302 -3(3) no
O31 C31 Mo3 C303 28(4) no
O31 C31 Mo3 C304 63(3) no
O31 C31 Mo3 C305 49(3) no
O41 C41 Mo4 C42 -79(7) no
O41 C41 Mo4 C401 -2(7) no
O41 C41 Mo4 C402 34(7) no
O41 C41 Mo4 C403 61(7) no
O41 C41 Mo4 C404 44(7) no
O41 C41 Mo4 C405 8(7) no
C11 Ir1 Ir2 C12 42.3(7) no
C11 Ir1 Ir2 C21 128.5(7) no
C11 Ir1 Ir2 C22 .3(9) no
C11 Ir1 Ir2 C23 -127.5(7) no
C11 Ir1 Mo3 C13 -17.7(6) no
C11 Ir1 Mo3 C23 135.6(6) no
C11 Ir1 Mo3 C31 39.2(6) no
C11 Ir1 Mo3 C301 -55.7(6) no
C11 Ir1 Mo3 C302 -82.3(6) no
C11 Ir1 Mo3 C303 -117.7(6) no
C11 Ir1 Mo3 C304 -139.9(7) no
C11 Ir1 Mo3 C305 -90.0(10) no
C11 Ir1 Mo4 C41 51.3(5) no
C11 Ir1 Mo4 C42 -38.0(4) no
C11 Ir1 Mo4 C401 -60.0(7) no
C11 Ir1 Mo4 C402 -145.4(6) no
C11 Ir1 Mo4 C403 148.0(6) no
C11 Ir1 Mo4 C404 86.5(6) no
C11 Ir1 Mo4 C405 22.2(6) no
C12 Ir1 Ir2 C21 86.3(5) no
C12 Ir1 Ir2 C22 -42.0(7) no
C12 Ir1 Ir2 C23 -169.8(5) no
C12 Ir1 Mo3 C13 -175.1(5) no
C12 Ir1 Mo3 C23 -21.8(4) no
C12 Ir1 Mo3 C31 -118.2(5) no
C12 Ir1 Mo3 C301 146.9(5) no
C12 Ir1 Mo3 C302 120.4(4) no
C12 Ir1 Mo3 C303 84.9(5) no
C12 Ir1 Mo3 C304 62.7(5) no
C12 Ir1 Mo3 C305 112.0(10) no
C12 Ir1 Mo4 C41 -53.8(5) no
C12 Ir1 Mo4 C42 -143.1(4) no
C12 Ir1 Mo4 C401 -165.1(7) no
C12 Ir1 Mo4 C402 109.5(6) no
C12 Ir1 Mo4 C403 43.0(5) no
C12 Ir1 Mo4 C404 -18.6(6) no
C12 Ir1 Mo4 C405 -82.8(6) no
C12 Ir2 Ir1 C13 178.9(5) no
C12 Ir2 Ir1 C14 -81.3(5) no
C12 Ir2 Mo3 C13 13.9(4) no
C12 Ir2 Mo3 C23 163.7(5) no
C12 Ir2 Mo3 C31 98.2(5) no
C12 Ir2 Mo3 C301 -103.0(10) no
C12 Ir2 Mo3 C302 -73.1(5) no
C12 Ir2 Mo3 C303 -96.7(5) no
C12 Ir2 Mo3 C304 -132.2(4) no
C12 Ir2 Mo3 C305 -151.0(5) no
C12 Ir2 Mo4 C41 21.9(5) no
C12 Ir2 Mo4 C42 -57.2(5) no
C12 Ir2 Mo4 C401 154.0(6) no
C12 Ir2 Mo4 C402 159.7(4) no
C12 Ir2 Mo4 C403 132.3(4) no
C12 Ir2 Mo4 C404 98.9(5) no
C12 Ir2 Mo4 C405 94.8(5) no
C13 Ir1 Ir2 C21 -94.8(5) no
C13 Ir1 Ir2 C22 136.9(7) no
C13 Ir1 Ir2 C23 9.1(4) no
C13 Ir1 Mo3 C23 153.3(5) no
C13 Ir1 Mo3 C31 56.9(5) no
C13 Ir1 Mo3 C301 -38.0(5) no
C13 Ir1 Mo3 C302 -64.6(5) no
C13 Ir1 Mo3 C303 -100.0(5) no
C13 Ir1 Mo3 C304 -122.2(6) no
C13 Ir1 Mo3 C305 -72.0(10) no
C13 Ir1 Mo4 C41 144.5(4) no
C13 Ir1 Mo4 C42 55.2(4) no
C13 Ir1 Mo4 C401 33.2(7) no
C13 Ir1 Mo4 C402 -52.2(6) no
C13 Ir1 Mo4 C403 -118.8(5) no
C13 Ir1 Mo4 C404 179.7(6) no
C13 Ir1 Mo4 C405 115.5(6) no
C13 Mo3 Ir1 C14 91.9(5) no
C13 Mo3 Ir2 C21 113.7(6) no
C13 Mo3 Ir2 C22 -130.2(8) no
C13 Mo3 Ir2 C23 -149.9(5) no
C13 Mo3 Mo4 C41 62.8(5) no
C13 Mo3 Mo4 C42 -22.4(4) no
C13 Mo3 Mo4 C401 -102.8(4) no
C13 Mo3 Mo4 C402 -132.2(4) no
C13 Mo3 Mo4 C403 -164.8(4) no
C13 Mo3 Mo4 C404 -175.4(6) no
C13 Mo3 Mo4 C405 -108.8(7) no
C13 Mo3 C301 C302 -76.3(7) no
C13 Mo3 C301 C305 170.6(8) no
C13 Mo3 C301 C311 48.0(10) no
C13 Mo3 C302 C301 99.1(8) no
C13 Mo3 C302 C303 -144.2(7) no
C13 Mo3 C302 C312 -21.0(10) no
C13 Mo3 C303 C302 37.0(7) no
C13 Mo3 C303 C304 156.0(7) no
C13 Mo3 C304 C303 -36.0(10) no
C13 Mo3 C304 C305 79.0(10) no
C13 Mo3 C304 C314 -158.0(10) no
C13 Mo3 C305 C301 -11.1(9) no
C13 Mo3 C305 C304 -129.3(8) no
C13 Mo3 C305 C315 109.0(10) no
C14 Ir1 Ir2 C21 4.9(5) no
C14 Ir1 Ir2 C22 -123.3(7) no
C14 Ir1 Ir2 C23 108.9(5) no
C14 Ir1 Mo3 C23 -114.8(5) no
C14 Ir1 Mo3 C31 148.8(5) no
C14 Ir1 Mo3 C301 53.8(5) no
C14 Ir1 Mo3 C302 27.3(5) no
C14 Ir1 Mo3 C303 -8.1(5) no
C14 Ir1 Mo3 C304 -30.3(6) no
C14 Ir1 Mo3 C305 19.0(10) no
C14 Ir1 Mo4 C41 -135.0(10) no
C14 Ir1 Mo4 C42 135.0(10) no
C14 Ir1 Mo4 C401 113.0(10) no
C14 Ir1 Mo4 C402 28.0(10) no
C14 Ir1 Mo4 C403 -39.0(10) no
C14 Ir1 Mo4 C404 -100.0(10) no
C14 Ir1 Mo4 C405 -164.0(10) no
C21 Ir2 Mo3 C23 -96.4(6) no
C21 Ir2 Mo3 C31 -162.0(6) no
C21 Ir2 Mo3 C301 -4.0(10) no
C21 Ir2 Mo3 C302 26.7(6) no
C21 Ir2 Mo3 C303 3.1(6) no
C21 Ir2 Mo3 C304 -32.3(5) no
C21 Ir2 Mo3 C305 -51.2(6) no
C21 Ir2 Mo4 C41 128.0(10) no
C21 Ir2 Mo4 C42 49.0(10) no
C21 Ir2 Mo4 C401 -100.0(10) no
C21 Ir2 Mo4 C402 -94.0(10) no
C21 Ir2 Mo4 C403 -122.0(10) no
C21 Ir2 Mo4 C404 -155.0(10) no
C21 Ir2 Mo4 C405 -159.0(10) no
C22 Ir2 Mo3 C23 19.6(9) no
C22 Ir2 Mo3 C31 -46.0(9) no
C22 Ir2 Mo3 C301 112.0(10) no
C22 Ir2 Mo3 C302 142.8(9) no
C22 Ir2 Mo3 C303 119.2(9) no
C22 Ir2 Mo3 C304 83.7(8) no
C22 Ir2 Mo3 C305 64.9(9) no
C22 Ir2 Mo4 C41 -73.5(5) no
C22 Ir2 Mo4 C42 -152.7(6) no
C22 Ir2 Mo4 C401 58.6(6) no
C22 Ir2 Mo4 C402 64.3(5) no
C22 Ir2 Mo4 C403 36.8(5) no
C22 Ir2 Mo4 C404 3.5(5) no
C22 Ir2 Mo4 C405 -.7(6) no
C23 Ir2 Mo3 C31 -65.6(5) no
C23 Ir2 Mo3 C301 93.0(10) no
C23 Ir2 Mo3 C302 123.1(5) no
C23 Ir2 Mo3 C303 99.6(5) no
C23 Ir2 Mo3 C304 64.1(5) no
C23 Ir2 Mo3 C305 45.3(5) no
C23 Ir2 Mo4 C41 -170.1(5) no
C23 Ir2 Mo4 C42 110.7(5) no
C23 Ir2 Mo4 C401 -38.1(6) no
C23 Ir2 Mo4 C402 -32.4(4) no
C23 Ir2 Mo4 C403 -59.8(4) no
C23 Ir2 Mo4 C404 -93.1(5) no
C23 Ir2 Mo4 C405 -97.3(5) no
C23 Mo3 Mo4 C41 -108.5(5) no
C23 Mo3 Mo4 C42 166.2(4) no
C23 Mo3 Mo4 C401 85.9(4) no
C23 Mo3 Mo4 C402 56.5(4) no
C23 Mo3 Mo4 C403 23.9(4) no
C23 Mo3 Mo4 C404 13.3(6) no
C23 Mo3 Mo4 C405 79.9(7) no
C23 Mo3 C301 C302 117.3(8) no
C23 Mo3 C301 C305 4.0(10) no
C23 Mo3 C301 C311 -119.0(10) no
C23 Mo3 C302 C301 -97.2(9) no
C23 Mo3 C302 C303 20.0(10) no
C23 Mo3 C302 C312 142.0(10) no
C23 Mo3 C303 C302 -166.3(7) no
C23 Mo3 C303 C304 -47.3(8) no
C23 Mo3 C304 C303 133.1(8) no
C23 Mo3 C304 C305 -112.6(9) no
C23 Mo3 C304 C314 11.0(10) no
C23 Mo3 C305 C301 -176.8(8) no
C23 Mo3 C305 C304 65.1(8) no
C23 Mo3 C305 C315 -56.0(10) no
C31 Mo3 Mo4 C41 146.1(6) no
C31 Mo3 Mo4 C42 60.8(5) no
C31 Mo3 Mo4 C401 -19.6(5) no
C31 Mo3 Mo4 C402 -49.0(4) no
C31 Mo3 Mo4 C403 -81.6(4) no
C31 Mo3 Mo4 C404 -92.1(6) no
C31 Mo3 Mo4 C405 -25.6(7) no
C31 Mo3 C301 C302 -154.9(8) no
C31 Mo3 C301 C305 92.0(8) no
C31 Mo3 C301 C311 -31.0(10) no
C31 Mo3 C302 C301 27.7(9) no
C31 Mo3 C302 C303 144.4(7) no
C31 Mo3 C302 C312 -93.0(10) no
C31 Mo3 C303 C302 -55.0(10) no
C31 Mo3 C303 C304 64.0(10) no
C31 Mo3 C304 C303 -139.6(7) no
C31 Mo3 C304 C305 -25.0(10) no
C31 Mo3 C304 C314 98.0(10) no
C31 Mo3 C305 C301 -84.2(8) no
C31 Mo3 C305 C304 157.7(9) no
C31 Mo3 C305 C315 36.0(10) no
C41 Mo4 Mo3 C301 125.2(7) no
C41 Mo4 Mo3 C302 50.3(8) no
C41 Mo4 Mo3 C303 -39.2(9) no
C41 Mo4 Mo3 C304 -111.1(7) no
C41 Mo4 Mo3 C305 -171.8(8) no
C41 Mo4 C401 C402 133.3(7) no
C41 Mo4 C401 C405 17.8(8) no
C41 Mo4 C401 C411 -101.0(10) no
C41 Mo4 C402 C401 -69.1(9) no
C41 Mo4 C402 C403 49.4(9) no
C41 Mo4 C402 C412 170.0(10) no
C41 Mo4 C403 C402 -145.9(7) no
C41 Mo4 C403 C404 -28.5(7) no
C41 Mo4 C404 C403 152.8(7) no
C41 Mo4 C404 C405 -92.6(7) no
C41 Mo4 C404 C414 31.0(10) no
C41 Mo4 C405 C401 -164.0(7) no
C41 Mo4 C405 C404 81.1(8) no
C41 Mo4 C405 C415 -42.0(10) no
C42 Mo4 Mo3 C301 39.9(7) no
C42 Mo4 Mo3 C302 -34.9(8) no
C42 Mo4 Mo3 C303 -124.4(8) no
C42 Mo4 Mo3 C304 163.7(6) no
C42 Mo4 Mo3 C305 102.9(7) no
C42 Mo4 C401 C402 -147.5(7) no
C42 Mo4 C401 C405 97.0(7) no
C42 Mo4 C401 C411 -22.0(10) no
C42 Mo4 C402 C401 34.2(8) no
C42 Mo4 C402 C403 152.7(7) no
C42 Mo4 C402 C412 -87.0(10) no
C42 Mo4 C403 C402 -40.0(10) no
C42 Mo4 C403 C404 77.1(9) no
C42 Mo4 C404 C403 -130.5(7) no
C42 Mo4 C404 C405 -15.9(8) no
C42 Mo4 C404 C414 107.0(10) no
C42 Mo4 C405 C401 -78.7(7) no
C42 Mo4 C405 C404 166.4(7) no
C42 Mo4 C405 C415 44.0(10) no
C301 Mo3 Mo4 C401 -40.4(7) no
C301 Mo3 Mo4 C402 -69.8(6) no
C301 Mo3 Mo4 C403 -102.4(7) no
C301 Mo3 Mo4 C404 -113.0(8) no
C301 Mo3 Mo4 C405 -46.4(8) no
C301 Mo3 C302 C303 117.0(10) no
C301 Mo3 C302 C312 -121(2) no
C301 Mo3 C303 C302 -37.7(7) no
C301 Mo3 C303 C304 81.2(8) no
C301 Mo3 C304 C303 -77.3(8) no
C301 Mo3 C304 C305 37.0(8) no
C301 Mo3 C304 C314 161.0(10) no
C301 Mo3 C305 C304 -118.0(10) no
C301 Mo3 C305 C315 121(2) no
C301 C302 Mo3 C303 -117.0(10) no
C301 C302 Mo3 C304 -80.8(8) no
C301 C302 Mo3 C305 -39.4(7) no
C301 C302 C303 C304 -2.0(10) no
C301 C305 Mo3 C302 39.0(7) no
C301 C305 Mo3 C303 79.9(8) no
C301 C305 Mo3 C304 118.0(10) no
C301 C305 C304 C303 2.0(10) no
C301 C305 C304 C314 167.0(10) no
C302 Mo3 Mo4 C401 -115.3(8) no
C302 Mo3 Mo4 C402 -144.7(8) no
C302 Mo3 Mo4 C403 -177.3(7) no
C302 Mo3 Mo4 C404 172.1(9) no
C302 Mo3 Mo4 C405 -121.3(9) no
C302 Mo3 C301 C305 -113.0(10) no
C302 Mo3 C301 C311 124(2) no
C302 Mo3 C303 C304 119.0(10) no
C302 Mo3 C304 C303 -35.5(7) no
C302 Mo3 C304 C305 78.8(9) no
C302 Mo3 C304 C314 -158.0(10) no
C302 Mo3 C305 C304 -79.1(8) no
C302 Mo3 C305 C315 160.0(10) no
C302 C301 Mo3 C303 36.4(7) no
C302 C301 Mo3 C304 77.2(7) no
C302 C301 Mo3 C305 113.0(10) no
C302 C301 C305 C304 -3.0(10) no
C302 C301 C305 C315 172.0(10) no
C302 C303 Mo3 C304 -119.0(10) no
C302 C303 Mo3 C305 -80.5(8) no
C302 C303 C304 C305 1.0(10) no
C302 C303 C304 C314 -166.0(10) no
C303 Mo3 Mo4 C401 155.2(8) no
C303 Mo3 Mo4 C402 125.8(8) no
C303 Mo3 Mo4 C403 93.2(8) no
C303 Mo3 Mo4 C404 82.6(9) no
C303 Mo3 Mo4 C405 149.0(10) no
C303 Mo3 C301 C305 -76.8(7) no
C303 Mo3 C301 C311 160(2) no
C303 Mo3 C302 C312 123.0(10) no
C303 Mo3 C304 C305 114.0(10) no
C303 Mo3 C304 C314 -122(2) no
C303 Mo3 C305 C304 -38.2(7) no
C303 Mo3 C305 C315 -160(2) no
C303 C302 Mo3 C304 35.9(6) no
C303 C302 Mo3 C305 77.3(7) no
C303 C302 C301 C305 3.0(10) no
C303 C302 C301 C311 171.0(10) no
C303 C304 Mo3 C305 -114.0(10) no
C303 C304 C305 C315 -174.0(10) no
C304 Mo3 Mo4 C401 83.3(6) no
C304 Mo3 Mo4 C402 53.9(6) no
C304 Mo3 Mo4 C403 21.3(6) no
C304 Mo3 Mo4 C404 10.7(7) no
C304 Mo3 Mo4 C405 77.3(8) no
C304 Mo3 C301 C305 -35.9(7) no
C304 Mo3 C301 C311 -159(2) no
C304 Mo3 C302 C312 159.0(10) no
C304 Mo3 C305 C315 -121(2) no
C304 C303 Mo3 C305 38.4(8) no
C304 C303 C302 C312 170.0(10) no
C304 C305 C301 C311 -171.0(10) no
C305 Mo3 Mo4 C401 22.5(7) no
C305 Mo3 Mo4 C402 -6.9(7) no
C305 Mo3 Mo4 C403 -39.5(7) no
C305 Mo3 Mo4 C404 -50.0(8) no
C305 Mo3 Mo4 C405 16.5(9) no
C305 Mo3 C301 C311 -123(2) no
C305 Mo3 C302 C312 -160.0(10) no
C305 Mo3 C304 C314 124(2) no
C305 C301 C302 C312 -169.0(10) no
C311 C301 C302 C312 -2(2) no
C311 C301 C305 C315 5(2) no
C314 C304 C305 C315 -8(2) no
C401 Mo4 C402 C403 119.0(10) no
C401 Mo4 C402 C412 -121.0(10) no
C401 Mo4 C403 C402 -36.0(6) no
C401 Mo4 C403 C404 81.4(7) no
C401 Mo4 C404 C403 -76.0(6) no
C401 Mo4 C404 C405 38.6(6) no
C401 Mo4 C404 C414 162.0(10) no
C401 Mo4 C405 C404 -115.0(10) no
C401 Mo4 C405 C415 122.0(10) no
C401 C402 Mo4 C403 -119.0(10) no
C401 C402 Mo4 C404 -81.0(7) no
C401 C402 Mo4 C405 -38.8(6) no
C401 C402 C403 C404 -2.0(10) no
C401 C405 Mo4 C402 36.7(6) no
C401 C405 Mo4 C403 76.6(6) no
C401 C405 Mo4 C404 115.0(10) no
C401 C405 C404 C403 1.0(10) no
C401 C405 C404 C414 168.0(10) no
C402 Mo4 C401 C405 -116.0(10) no
C402 Mo4 C401 C411 125.0(10) no
C402 Mo4 C403 C404 117.4(9) no
C402 Mo4 C404 C403 -35.6(6) no
C402 Mo4 C404 C405 79.0(7) no
C402 Mo4 C404 C414 -158.0(10) no
C402 Mo4 C405 C404 -78.2(7) no
C402 Mo4 C405 C415 159.0(10) no
C402 C401 Mo4 C403 35.5(6) no
C402 C401 Mo4 C404 77.5(7) no
C402 C401 Mo4 C405 116.0(10) no
C402 C401 C405 C404 -2.0(10) no
C402 C401 C405 C415 170.0(10) no
C402 C403 Mo4 C404 -117.4(9) no
C402 C403 Mo4 C405 -79.0(7) no
C402 C403 C404 C405 1.0(10) no
C402 C403 C404 C414 -166.0(10) no
C403 Mo4 C401 C405 -80.0(7) no
C403 Mo4 C401 C411 161.0(10) no
C403 Mo4 C402 C412 120.0(10) no
C403 Mo4 C404 C405 115.0(10) no
C403 Mo4 C404 C414 -122.0(10) no
C403 Mo4 C405 C404 -38.3(7) no
C403 Mo4 C405 C415 -161.0(10) no
C403 C402 Mo4 C404 37.5(6) no
C403 C402 Mo4 C405 79.7(7) no
C403 C402 C401 C405 3.0(10) no
C403 C402 C401 C411 173.0(10) no
C403 C404 Mo4 C405 -115.0(10) no
C403 C404 C405 C415 -171.0(10) no
C404 Mo4 C401 C405 -38.0(6) no
C404 Mo4 C401 C411 -157.0(10) no
C404 Mo4 C402 C412 158.0(10) no
C404 Mo4 C405 C415 -123.0(10) no
C404 C403 Mo4 C405 38.4(7) no
C404 C403 C402 C412 166.0(10) no
C404 C405 C401 C411 -172.0(10) no
C405 Mo4 C401 C411 -119.0(10) no
C405 Mo4 C402 C412 -160.0(10) no
C405 Mo4 C404 C414 123(2) no
C405 C401 C402 C412 -165.0(10) no
C411 C401 C402 C412 4(2) no
C411 C401 C405 C415 0(2) no
C414 C404 C405 C415 -4(2) no
